data_1505458
loop_
_publ_author_name
'Park, Jong-Hwa'
'Chung, Dae Sung'
'Park, Jong-Won'
'Ahn, Taek'
'Kong, Hoyoul'
'Jung, Young Kwan'
'Lee, Jonghee'
'Yi, Mi Hye'
'Park, Chan Eon'
'Kwon, Soon-Ki'
'Shim, Hong-Ku'

_publ_section_title
;
 Soluble and easily crystallized anthracene derivatives: precursors of
 solution-processable semiconducting molecules.
;
_journal_issue 13
_journal_name_full 'Organic letters'
_journal_page_first 2573
_journal_page_last 2576
_journal_paper_doi 10.1021/ol071135d
_journal_volume 9
_journal_year 2007
_chemical_formula_sum 'C52 H62 Si2'
_chemical_formula_weight 743.20
_chemical_name_systematic
; 
 ? 
;
_space_group_IT_number 2
_symmetry_cell_setting triclinic
_symmetry_space_group_name_Hall '-P 1'
_symmetry_space_group_name_H-M 'P -1'
_atom_sites_solution_hydrogens geom
_atom_sites_solution_primary direct
_atom_sites_solution_secondary difmap
_audit_creation_method SHELXL-97
_cell_angle_alpha 76.8800(10)
_cell_angle_beta 81.0920(10)
_cell_angle_gamma 82.8060(10)
_cell_formula_units_Z 1
_cell_length_a 8.49790(10)
_cell_length_b 11.3921(2)
_cell_length_c 12.3339(2)
_cell_measurement_reflns_used 4449
_cell_measurement_temperature 296(2)
_cell_measurement_theta_max 26.98
_cell_measurement_theta_min 2.77
_cell_volume 1143.79(3)
_computing_cell_refinement 'Bruker SMART'
_computing_data_collection 'Bruker SMART'
_computing_data_reduction 'Bruker SAINT'
_computing_molecular_graphics 'Bruker SHELXTL'
_computing_publication_material 'Bruker SHELXTL'
_computing_structure_refinement 'SHELXL-97 (Sheldrick, 1997)'
_computing_structure_solution 'SHELXS-97 (Sheldrick, 1990)'
_diffrn_ambient_temperature 296(2)
_diffrn_measured_fraction_theta_full 0.991
_diffrn_measured_fraction_theta_max 0.991
_diffrn_measurement_device_type 'CCD area detector'
_diffrn_measurement_method 'phi and omega scans'
_diffrn_radiation_monochromator graphite
_diffrn_radiation_source 'fine-focus sealed tube'
_diffrn_radiation_type MoK\a
_diffrn_radiation_wavelength 0.71073
_diffrn_reflns_av_R_equivalents 0.0341
_diffrn_reflns_av_sigmaI/netI 0.0344
_diffrn_reflns_limit_h_max 11
_diffrn_reflns_limit_h_min -11
_diffrn_reflns_limit_k_max 15
_diffrn_reflns_limit_k_min -15
_diffrn_reflns_limit_l_max 16
_diffrn_reflns_limit_l_min -16
_diffrn_reflns_number 22603
_diffrn_reflns_theta_full 28.34
_diffrn_reflns_theta_max 28.34
_diffrn_reflns_theta_min 1.71
_exptl_absorpt_coefficient_mu 0.110
_exptl_absorpt_correction_T_max 0.9913
_exptl_absorpt_correction_T_min 0.9563
_exptl_absorpt_correction_type multi-scan
_exptl_absorpt_process_details 'Bruker SADABS'
_exptl_crystal_colour yellow
_exptl_crystal_density_diffrn 1.079
_exptl_crystal_density_meas ?
_exptl_crystal_density_method 'not measured'
_exptl_crystal_description block
_exptl_crystal_F_000 402
_exptl_crystal_size_max 0.41
_exptl_crystal_size_mid 0.12
_exptl_crystal_size_min 0.08
_refine_diff_density_max 0.221
_refine_diff_density_min -0.173
_refine_diff_density_rms 0.036
_refine_ls_extinction_method none
_refine_ls_goodness_of_fit_ref 1.055
_refine_ls_hydrogen_treatment refxyz
_refine_ls_matrix_type full
_refine_ls_number_parameters 244
_refine_ls_number_reflns 5665
_refine_ls_number_restraints 0
_refine_ls_restrained_S_all 1.055
_refine_ls_R_factor_all 0.0768
_refine_ls_R_factor_gt 0.0479
_refine_ls_shift/su_max 0.001
_refine_ls_shift/su_mean 0.000
_refine_ls_structure_factor_coef Fsqd
_refine_ls_weighting_details 'calc w=1/[\s^2^(Fo^2^)+(0.0647P)^2^+0.1295P] where P=(Fo^2^+2Fc^2^)/3'
_refine_ls_weighting_scheme calc
_refine_ls_wR_factor_gt 0.1242
_refine_ls_wR_factor_ref 0.1403
_reflns_number_gt 3816
_reflns_number_total 5665
_reflns_threshold_expression >2sigma(I)
_cod_data_source_file ol071135dsi20070516_041510.cif
_cod_data_source_block h
_cod_depositor_comments
;
The following automatic conversions were performed:

'_symmetry_cell_setting' value 'Triclinic' changed to 'triclinic'
according to /home/saulius/struct/CIF-dictionaries/cif_core.dic
dictionary named 'cif_core.dic' version 2.4.1 from 2010-06-29.

Automatic conversion script
Id: cif_fix_values 1715 2011-07-08 13:25:40Z adriana 

The following automatic conversions were performed:

'_exptl_crystal_density_meas' value 'none' was changed to '?' - the
value is perceived as not measured.

Automatic conversion script
Id: cif_fix_values 3008 2015-01-20 13:52:24Z robertas 
;
_cod_original_sg_symbol_H-M P-1
_cod_database_code 1505458

loop_
_symmetry_equiv_pos_as_xyz
'x, y, z'
'-x, -y, -z'

loop_
_atom_site_label
_atom_site_type_symbol
_atom_site_fract_x
_atom_site_fract_y
_atom_site_fract_z
_atom_site_U_iso_or_equiv
_atom_site_adp_type
_atom_site_occupancy
_atom_site_symmetry_multiplicity
_atom_site_calc_flag
_atom_site_refinement_flags
Si Si 0.30151(5) 0.72893(4) 0.15742(4) 0.04366(15) Uani 1 1 d .
C1 C 0.31255(16) 0.87800(13) 0.50097(12) 0.0389(3) Uani 1 1 d .
H1A H 0.3541 0.8364 0.4445 0.047 Uiso 1 1 calc R
C2 C 0.40443(17) 0.87819(13) 0.58252(13) 0.0408(3) Uani 1 1 d .
C3 C 0.33947(18) 0.94365(15) 0.66756(13) 0.0480(4) Uani 1 1 d .
H3A H 0.4006 0.9456 0.7234 0.058 Uiso 1 1 calc R
C4 C 0.19112(18) 1.00294(15) 0.66901(13) 0.0458(4) Uani 1 1 d .
H4A H 0.1524 1.0446 0.7258 0.055 Uiso 1 1 calc R
C5 C 0.09306(16) 1.00285(13) 0.58524(12) 0.0365(3) Uani 1 1 d .
C6 C 0.15617(16) 0.93868(12) 0.49886(11) 0.0354(3) Uani 1 1 d .
C7 C 0.06230(16) 0.93671(13) 0.41410(12) 0.0367(3) Uani 1 1 d .
C8 C 0.12730(17) 0.87171(14) 0.32809(12) 0.0405(3) Uani 1 1 d .
C9 C 0.18905(18) 0.81494(15) 0.25854(13) 0.0464(4) Uani 1 1 d .
C10 C 0.4681(2) 0.82386(18) 0.08337(16) 0.0627(5) Uani 1 1 d .
H10A H 0.4151 0.9046 0.0570 0.075 Uiso 1 1 calc R
C11 C 0.5828(3) 0.8422(3) 0.1591(2) 0.1033(9) Uani 1 1 d .
H11A H 0.6632 0.8921 0.1157 0.155 Uiso 1 1 calc R
H11B H 0.6329 0.7652 0.1930 0.155 Uiso 1 1 calc R
H11C H 0.5252 0.8811 0.2167 0.155 Uiso 1 1 calc R
C12 C 0.5596(3) 0.7874(2) -0.02209(19) 0.0939(8) Uani 1 1 d .
H12A H 0.6405 0.8415 -0.0543 0.141 Uiso 1 1 calc R
H12B H 0.4870 0.7914 -0.0755 0.141 Uiso 1 1 calc R
H12C H 0.6090 0.7062 -0.0030 0.141 Uiso 1 1 calc R
C13 C 0.3644(2) 0.57431(16) 0.23971(15) 0.0604(5) Uani 1 1 d .
H13A H 0.2659 0.5339 0.2652 0.073 Uiso 1 1 calc R
C14 C 0.4364(3) 0.5728(2) 0.34566(18) 0.0811(6) Uani 1 1 d .
H14A H 0.4635 0.4905 0.3824 0.122 Uiso 1 1 calc R
H14B H 0.3600 0.6117 0.3953 0.122 Uiso 1 1 calc R
H14C H 0.5311 0.6150 0.3261 0.122 Uiso 1 1 calc R
C15 C 0.4732(4) 0.4951(2) 0.1683(2) 0.1011(9) Uani 1 1 d .
H15A H 0.5010 0.4177 0.2147 0.152 Uiso 1 1 calc R
H15B H 0.5688 0.5338 0.1360 0.152 Uiso 1 1 calc R
H15C H 0.4182 0.4842 0.1095 0.152 Uiso 1 1 calc R
C16 C 0.1668(2) 0.71762(18) 0.05383(16) 0.0638(5) Uani 1 1 d .
H16A H 0.2321 0.6808 -0.0047 0.077 Uiso 1 1 calc R
C17 C 0.0331(3) 0.6372(3) 0.1065(3) 0.1205(11) Uani 1 1 d .
H17A H -0.0317 0.6336 0.0504 0.181 Uiso 1 1 calc R
H17B H -0.0318 0.6701 0.1655 0.181 Uiso 1 1 calc R
H17C H 0.0785 0.5572 0.1370 0.181 Uiso 1 1 calc R
C18 C 0.0965(3) 0.8418(2) -0.0028(2) 0.0954(8) Uani 1 1 d .
H18A H 0.0293 0.8328 -0.0557 0.143 Uiso 1 1 calc R
H18B H 0.1816 0.8898 -0.0414 0.143 Uiso 1 1 calc R
H18C H 0.0343 0.8812 0.0529 0.143 Uiso 1 1 calc R
C19 C 0.56371(17) 0.81250(14) 0.58004(14) 0.0453(4) Uani 1 1 d .
H19A H 0.5946 0.7702 0.5228 0.054 Uiso 1 1 calc R
C20 C 0.66897(17) 0.80670(15) 0.65047(14) 0.0469(4) Uani 1 1 d .
H20A H 0.6380 0.8496 0.7073 0.056 Uiso 1 1 calc R
C21 C 0.82831(18) 0.74060(14) 0.64914(14) 0.0470(4) Uani 1 1 d .
C22 C 0.9187(2) 0.74017(18) 0.73352(16) 0.0624(5) Uani 1 1 d .
H22A H 0.8765 0.7812 0.7902 0.075 Uiso 1 1 calc R
C23 C 1.0703(2) 0.6802(2) 0.7353(2) 0.0755(6) Uani 1 1 d .
H23A H 1.1287 0.6811 0.7929 0.091 Uiso 1 1 calc R
C24 C 1.1342(2) 0.61981(19) 0.6529(2) 0.0763(6) Uani 1 1 d .
H24A H 1.2363 0.5795 0.6541 0.092 Uiso 1 1 calc R
C25 C 1.0474(2) 0.61870(18) 0.5679(2) 0.0721(6) Uani 1 1 d .
H25A H 1.0908 0.5775 0.5116 0.087 Uiso 1 1 calc R
C26 C 0.8958(2) 0.67873(17) 0.56603(17) 0.0601(5) Uani 1 1 d .
H26A H 0.8381 0.6776 0.5081 0.072 Uiso 1 1 calc R

loop_
_atom_site_aniso_label
_atom_site_aniso_U_11
_atom_site_aniso_U_22
_atom_site_aniso_U_33
_atom_site_aniso_U_23
_atom_site_aniso_U_13
_atom_site_aniso_U_12
Si 0.0458(3) 0.0491(3) 0.0387(2) -0.02083(18) -0.00341(18) 0.00469(18)
C1 0.0333(7) 0.0439(8) 0.0410(8) -0.0171(6) -0.0032(6) 0.0037(6)
C2 0.0328(7) 0.0451(8) 0.0456(8) -0.0138(7) -0.0062(6) 0.0018(6)
C3 0.0393(8) 0.0629(10) 0.0484(9) -0.0247(8) -0.0158(7) 0.0059(7)
C4 0.0405(8) 0.0593(9) 0.0433(8) -0.0259(7) -0.0097(6) 0.0068(7)
C5 0.0322(7) 0.0415(7) 0.0372(7) -0.0131(6) -0.0043(6) 0.0001(6)
C6 0.0313(7) 0.0400(7) 0.0356(7) -0.0130(6) -0.0019(6) 0.0002(6)
C7 0.0335(7) 0.0426(8) 0.0351(7) -0.0146(6) -0.0030(6) 0.0022(6)
C8 0.0353(7) 0.0493(8) 0.0387(8) -0.0161(7) -0.0075(6) 0.0047(6)
C9 0.0411(8) 0.0566(9) 0.0426(8) -0.0189(7) -0.0067(7) 0.0074(7)
C10 0.0646(12) 0.0668(11) 0.0589(11) -0.0264(9) 0.0076(9) -0.0093(9)
C11 0.0892(17) 0.142(2) 0.0959(18) -0.0477(17) 0.0029(14) -0.0544(17)
C12 0.0958(17) 0.1095(19) 0.0746(15) -0.0383(14) 0.0332(13) -0.0239(14)
C13 0.0678(12) 0.0549(10) 0.0548(10) -0.0153(8) -0.0034(9) 0.0097(9)
C14 0.0891(15) 0.0818(14) 0.0664(13) -0.0158(11) -0.0215(11) 0.0290(12)
C15 0.152(2) 0.0616(13) 0.0762(15) -0.0239(11) 0.0037(15) 0.0352(14)
C16 0.0693(12) 0.0729(12) 0.0587(11) -0.0314(10) -0.0166(9) 0.0004(10)
C17 0.101(2) 0.127(2) 0.146(3) -0.013(2) -0.0514(19) -0.0441(18)
C18 0.1110(19) 0.1015(18) 0.0792(16) -0.0170(14) -0.0513(15) 0.0137(15)
C19 0.0366(8) 0.0487(9) 0.0518(9) -0.0170(7) -0.0074(7) 0.0049(6)
C20 0.0360(8) 0.0551(9) 0.0499(9) -0.0156(7) -0.0067(7) 0.0041(7)
C21 0.0340(8) 0.0488(9) 0.0553(10) -0.0069(7) -0.0077(7) 0.0015(7)
C22 0.0457(10) 0.0796(13) 0.0607(11) -0.0147(10) -0.0141(8) 0.0077(9)
C23 0.0484(11) 0.0929(15) 0.0811(14) -0.0071(12) -0.0270(10) 0.0114(10)
C24 0.0395(10) 0.0704(13) 0.1082(18) -0.0039(12) -0.0137(11) 0.0132(9)
C25 0.0488(11) 0.0664(12) 0.1004(16) -0.0307(11) 0.0002(11) 0.0093(9)
C26 0.0421(9) 0.0650(11) 0.0759(12) -0.0245(10) -0.0101(8) 0.0059(8)

loop_
_atom_type_symbol
_atom_type_description
_atom_type_scat_dispersion_real
_atom_type_scat_dispersion_imag
_atom_type_scat_source
C C 0.0033 0.0016 'International Tables Vol C Tables 4.2.6.8 and 6.1.1.4'
H H 0.0000 0.0000 'International Tables Vol C Tables 4.2.6.8 and 6.1.1.4'
Si Si 0.0817 0.0704 'International Tables Vol C Tables 4.2.6.8 and 6.1.1.4'

loop_
_geom_angle_atom_site_label_1
_geom_angle_atom_site_label_2
_geom_angle_atom_site_label_3
_geom_angle
_geom_angle_site_symmetry_1
C9 Si C16 108.64(8) .
C9 Si C13 107.05(8) .
C16 Si C13 110.59(9) .
C9 Si C10 104.68(8) .
C16 Si C10 109.45(9) .
C13 Si C10 116.03(9) .
C2 C1 C6 122.67(13) .
C2 C1 H1A 118.7 .
C6 C1 H1A 118.7 .
C1 C2 C3 117.85(13) .
C1 C2 C19 119.65(13) .
C3 C2 C19 122.50(14) .
C4 C3 C2 121.61(14) .
C4 C3 H3A 119.2 .
C2 C3 H3A 119.2 .
C3 C4 C5 121.32(13) .
C3 C4 H4A 119.3 .
C5 C4 H4A 119.3 .
C7 C5 C4 122.12(13) 2_576
C7 C5 C6 119.88(12) 2_576
C4 C5 C6 118.00(12) .
C7 C6 C1 121.85(12) .
C7 C6 C5 119.61(12) .
C1 C6 C5 118.54(12) .
C5 C7 C6 120.51(12) 2_576
C5 C7 C8 120.57(12) 2_576
C6 C7 C8 118.92(12) .
C9 C8 C7 176.55(15) .
C8 C9 Si 174.49(14) .
C11 C10 C12 110.55(19) .
C11 C10 Si 114.38(15) .
C12 C10 Si 115.67(14) .
C11 C10 H10A 105.0 .
C12 C10 H10A 105.0 .
Si C10 H10A 105.0 .
C10 C11 H11A 109.5 .
C10 C11 H11B 109.5 .
H11A C11 H11B 109.5 .
C10 C11 H11C 109.5 .
H11A C11 H11C 109.5 .
H11B C11 H11C 109.5 .
C10 C12 H12A 109.5 .
C10 C12 H12B 109.5 .
H12A C12 H12B 109.5 .
C10 C12 H12C 109.5 .
H12A C12 H12C 109.5 .
H12B C12 H12C 109.5 .
C14 C13 C15 110.09(17) .
C14 C13 Si 115.36(13) .
C15 C13 Si 113.35(13) .
C14 C13 H13A 105.7 .
C15 C13 H13A 105.7 .
Si C13 H13A 105.7 .
C13 C14 H14A 109.5 .
C13 C14 H14B 109.5 .
H14A C14 H14B 109.5 .
C13 C14 H14C 109.5 .
H14A C14 H14C 109.5 .
H14B C14 H14C 109.5 .
C13 C15 H15A 109.5 .
C13 C15 H15B 109.5 .
H15A C15 H15B 109.5 .
C13 C15 H15C 109.5 .
H15A C15 H15C 109.5 .
H15B C15 H15C 109.5 .
C17 C16 C18 109.9(2) .
C17 C16 Si 112.52(16) .
C18 C16 Si 111.63(14) .
C17 C16 H16A 107.5 .
C18 C16 H16A 107.5 .
Si C16 H16A 107.5 .
C16 C17 H17A 109.5 .
C16 C17 H17B 109.5 .
H17A C17 H17B 109.5 .
C16 C17 H17C 109.5 .
H17A C17 H17C 109.5 .
H17B C17 H17C 109.5 .
C16 C18 H18A 109.5 .
C16 C18 H18B 109.5 .
H18A C18 H18B 109.5 .
C16 C18 H18C 109.5 .
H18A C18 H18C 109.5 .
H18B C18 H18C 109.5 .
C20 C19 C2 127.10(15) .
C20 C19 H19A 116.5 .
C2 C19 H19A 116.5 .
C19 C20 C21 127.52(16) .
C19 C20 H20A 116.2 .
C21 C20 H20A 116.2 .
C22 C21 C26 117.49(15) .
C22 C21 C20 119.29(15) .
C26 C21 C20 123.21(15) .
C23 C22 C21 121.44(19) .
C23 C22 H22A 119.3 .
C21 C22 H22A 119.3 .
C24 C23 C22 120.12(19) .
C24 C23 H23A 119.9 .
C22 C23 H23A 119.9 .
C23 C24 C25 119.78(17) .
C23 C24 H24A 120.1 .
C25 C24 H24A 120.1 .
C24 C25 C26 120.1(2) .
C24 C25 H25A 119.9 .
C26 C25 H25A 119.9 .
C25 C26 C21 121.02(18) .
C25 C26 H26A 119.5 .
C21 C26 H26A 119.5 .

loop_
_geom_bond_atom_site_label_1
_geom_bond_atom_site_label_2
_geom_bond_distance
_geom_bond_site_symmetry_2
Si C9 1.8385(15) .
Si C16 1.8774(18) .
Si C13 1.8812(18) .
Si C10 1.8823(19) .
C1 C2 1.366(2) .
C1 C6 1.4202(19) .
C1 H1A 0.9300 .
C2 C3 1.426(2) .
C2 C19 1.462(2) .
C3 C4 1.353(2) .
C3 H3A 0.9300 .
C4 C5 1.4245(19) .
C4 H4A 0.9300 .
C5 C7 1.4102(18) 2_576
C5 C6 1.4267(19) .
C6 C7 1.4154(19) .
C7 C5 1.4102(18) 2_576
C7 C8 1.4323(19) .
C8 C9 1.207(2) .
C10 C11 1.513(3) .
C10 C12 1.523(3) .
C10 H10A 0.9800 .
C11 H11A 0.9600 .
C11 H11B 0.9600 .
C11 H11C 0.9600 .
C12 H12A 0.9600 .
C12 H12B 0.9600 .
C12 H12C 0.9600 .
C13 C14 1.522(3) .
C13 C15 1.531(3) .
C13 H13A 0.9800 .
C14 H14A 0.9600 .
C14 H14B 0.9600 .
C14 H14C 0.9600 .
C15 H15A 0.9600 .
C15 H15B 0.9600 .
C15 H15C 0.9600 .
C16 C17 1.521(3) .
C16 C18 1.522(3) .
C16 H16A 0.9800 .
C17 H17A 0.9600 .
C17 H17B 0.9600 .
C17 H17C 0.9600 .
C18 H18A 0.9600 .
C18 H18B 0.9600 .
C18 H18C 0.9600 .
C19 C20 1.326(2) .
C19 H19A 0.9300 .
C20 C21 1.464(2) .
C20 H20A 0.9300 .
C21 C22 1.385(2) .
C21 C26 1.386(2) .
C22 C23 1.381(2) .
C22 H22A 0.9300 .
C23 C24 1.362(3) .
C23 H23A 0.9300 .
C24 C25 1.375(3) .
C24 H24A 0.9300 .
C25 C26 1.382(2) .
C25 H25A 0.9300 .
C26 H26A 0.9300 .

loop_
_geom_torsion_atom_site_label_1
_geom_torsion_atom_site_label_2
_geom_torsion_atom_site_label_3
_geom_torsion_atom_site_label_4
_geom_torsion
_geom_torsion_site_symmetry_1
_geom_torsion_site_symmetry_4
C6 C1 C2 C3 -0.8(2) . .
C6 C1 C2 C19 179.28(14) . .
C1 C2 C3 C4 0.7(2) . .
C19 C2 C3 C4 -179.36(16) . .
C2 C3 C4 C5 -0.2(3) . .
C3 C4 C5 C7 179.48(16) . 2_576
C3 C4 C5 C6 -0.3(2) . .
C2 C1 C6 C7 -179.52(14) . .
C2 C1 C6 C5 0.3(2) . .
C7 C5 C6 C7 0.3(2) 2_576 .
C4 C5 C6 C7 -179.92(13) . .
C7 C5 C6 C1 -179.55(13) 2_576 .
C4 C5 C6 C1 0.3(2) . .
C1 C6 C7 C5 179.54(14) . 2_576
C5 C6 C7 C5 -0.3(2) . 2_576
C1 C6 C7 C8 -0.1(2) . .
C5 C6 C7 C8 -179.90(13) . .
C9 Si C10 C11 62.25(18) . .
C16 Si C10 C11 178.54(16) . .
C13 Si C10 C11 -55.48(18) . .
C9 Si C10 C12 -167.56(17) . .
C16 Si C10 C12 -51.27(19) . .
C13 Si C10 C12 74.71(19) . .
C9 Si C13 C14 -46.41(17) . .
C16 Si C13 C14 -164.60(15) . .
C10 Si C13 C14 69.99(17) . .
C9 Si C13 C15 -174.64(16) . .
C16 Si C13 C15 67.17(19) . .
C10 Si C13 C15 -58.23(19) . .
C9 Si C16 C17 -68.89(19) . .
C13 Si C16 C17 48.32(19) . .
C10 Si C16 C17 177.36(17) . .
C9 Si C16 C18 55.21(18) . .
C13 Si C16 C18 172.42(15) . .
C10 Si C16 C18 -58.54(18) . .
C1 C2 C19 C20 177.86(16) . .
C3 C2 C19 C20 -2.1(3) . .
C2 C19 C20 C21 179.58(16) . .
C19 C20 C21 C22 -176.75(17) . .
C19 C20 C21 C26 4.1(3) . .
C26 C21 C22 C23 -0.2(3) . .
C20 C21 C22 C23 -179.33(18) . .
C21 C22 C23 C24 0.1(3) . .
C22 C23 C24 C25 0.0(3) . .
C23 C24 C25 C26 0.1(3) . .
C24 C25 C26 C21 -0.1(3) . .
C22 C21 C26 C25 0.2(3) . .
C20 C21 C26 C25 179.32(17) . .
